data_7033635
loop_
_publ_author_name
'Haiges, R.'
'B\'elanger-Chabot, G'
'Kaplan, S. M.'
'Christe, K. O.'

_publ_section_title
;
 Synthesis and structural characterization of
 3,5-dinitro-1,2,4-triazolates.
;
_journal_issue 7
_journal_name_full 'Dalton transactions (Cambridge, England : 2003)'
_journal_page_first 2978
_journal_page_last 2988
_journal_paper_doi 10.1039/c4dt03583f
_journal_volume 44
_journal_year 2015
_chemical_formula_moiety 'C2 N5 O4, C4 H12 N'
_chemical_formula_sum 'C6 H12 N6 O4'
_chemical_formula_weight 232.22
_chemical_name_common Et2NH2DNT
_space_group_crystal_system monoclinic
_space_group_IT_number 14
_space_group_name_Hall '-P 2yn'
_space_group_name_H-M_alt 'P 1 21/n 1'
_symmetry_space_group_name_Hall '-P 2yn'
_symmetry_space_group_name_H-M 'P 1 21/n 1'
_atom_sites_solution_hydrogens mixed
_audit_update_record
;
2015-01-02 deposited with the CCDC.
2015-01-09 downloaded from the CCDC.
;
_cell_angle_alpha 90
_cell_angle_beta 99.5420(10)
_cell_angle_gamma 90
_cell_formula_units_Z 4
_cell_length_a 6.4659(4)
_cell_length_b 8.9964(6)
_cell_length_c 18.8357(12)
_cell_measurement_reflns_used 24237
_cell_measurement_temperature 100.(2)
_cell_measurement_theta_max 29.13
_cell_measurement_theta_min 2.19
_cell_volume 1080.51(12)
_computing_cell_refinement 'APEX2 v2014.1-1 (Bruker AXS)'
_computing_data_collection 'Bruker Instrument Service v2012.12.0.3'
_computing_data_reduction 'SAINT V8.34A (Bruker AXS, 2013)'
_computing_structure_refinement 'SHELXTL XLMP 2014/1 (Bruker AXS)'
_computing_structure_solution 'SHELXTL XT 2014/1 (Bruker AXS)'
_diffrn_ambient_temperature 100.(2)
_diffrn_measured_fraction_theta_full 1.000
_diffrn_measured_fraction_theta_max 1.000
_diffrn_measurement_device_type 'Bruker APEX II CCD'
_diffrn_measurement_method 'omega- and phi-scans'
_diffrn_radiation_monochromator 'TRIUMPH curved-crystal'
_diffrn_radiation_type 'MoK\a '
_diffrn_radiation_wavelength 0.71073
_diffrn_reflns_av_R_equivalents 0.0293
_diffrn_reflns_av_unetI/netI 0.0155
_diffrn_reflns_limit_h_max 8
_diffrn_reflns_limit_h_min -8
_diffrn_reflns_limit_k_max 12
_diffrn_reflns_limit_k_min -12
_diffrn_reflns_limit_l_max 25
_diffrn_reflns_limit_l_min -25
_diffrn_reflns_number 24237
_diffrn_reflns_theta_full 29.13
_diffrn_reflns_theta_max 29.13
_diffrn_reflns_theta_min 2.19
_diffrn_source 'fine-focus tube'
_exptl_absorpt_coefficient_mu 0.120
_exptl_absorpt_correction_T_max 0.746
_exptl_absorpt_correction_T_min 0.659
_exptl_absorpt_correction_type multi-scan
_exptl_absorpt_process_details 'Bruker SADABS V2012/1'
_exptl_crystal_colour 'clear yellow'
_exptl_crystal_density_diffrn 1.427
_exptl_crystal_density_method 'not measured'
_exptl_crystal_description prism
_exptl_crystal_F_000 488
_exptl_crystal_size_max 0.499
_exptl_crystal_size_mid 0.258
_exptl_crystal_size_min 0.162
_refine_diff_density_max 0.243
_refine_diff_density_min -0.255
_refine_ls_extinction_method none
_refine_ls_goodness_of_fit_ref 1.034
_refine_ls_hydrogen_treatment mixed
_refine_ls_matrix_type full
_refine_ls_number_parameters 153
_refine_ls_number_reflns 2903
_refine_ls_number_restraints 1
_refine_ls_restrained_S_all 1.034
_refine_ls_R_factor_all 0.0385
_refine_ls_R_factor_gt 0.0318
_refine_ls_shift/su_max 0.001
_refine_ls_shift/su_mean 0.000
_refine_ls_structure_factor_coef Fsqd
_refine_ls_weighting_details 'w=1/[\s^2^(Fo^2^)+(0.0412P)^2^+0.2954P] where P=(Fo^2^+2Fc^2^)/3'
_refine_ls_weighting_scheme calc
_refine_ls_wR_factor_gt 0.0795
_refine_ls_wR_factor_ref 0.0842
_reflns_number_gt 2518
_reflns_number_total 2903
_reflns_threshold_expression 'I > 2\s(I)'
_cod_data_source_file c4dt03583f2.cif
_cod_data_source_block Et2NH2DNT
_cod_depositor_comments 'Adding full bibliography for 7033635--7033643.cif.'
_cod_database_code 7033635

loop_
_space_group_symop_operation_xyz
'x, y, z'
'-x+1/2, y+1/2, -z+1/2'
'-x, -y, -z'
'x-1/2, -y-1/2, z-1/2'

loop_
_atom_site_type_symbol
_atom_site_label
_atom_site_fract_x
_atom_site_fract_y
_atom_site_fract_z
_atom_site_U_iso_or_equiv
_atom_site_adp_type
_atom_site_calc_flag
_atom_site_refinement_flags_adp
_atom_site_refinement_flags_posn
_atom_site_occupancy
C C1 0.19931(14) 0.65943(10) 0.41238(5) 0.01626(18) Uani d . . 1
N N1 0.24316(12) 0.54448(8) 0.45680(4) 0.01731(16) Uani d . . 1
O O1 0.25774(14) 0.52846(9) 0.31310(4) 0.03106(19) Uani d . . 1
C C2 0.21905(13) 0.61371(10) 0.51739(5) 0.01596(17) Uani d . . 1
N N2 0.15157(12) 0.78805(9) 0.44110(4) 0.01712(16) Uani d . . 1
O O2 0.14070(13) 0.75549(9) 0.29801(4) 0.03017(18) Uani d . . 1
C C3 0.15829(16) 0.14918(12) 0.35719(6) 0.0272(2) Uani d . . 1
H H3A 0.111 0.2477 0.3374 0.033 Uiso calc U R 1
H H3B 0.2242 0.0962 0.3206 0.033 Uiso calc U R 1
N N3 0.16548(12) 0.75706(9) 0.51241(4) 0.01724(16) Uani d . . 1
O O3 0.28330(12) 0.40435(8) 0.58728(4) 0.02662(17) Uani d . . 1
C C4 0.31718(17) 0.16944(13) 0.42490(7) 0.0359(3) Uani d . . 1
H H4A 0.2552 0.2287 0.4596 0.054 Uiso calc U R 1
H H4B 0.4409 0.2208 0.4132 0.054 Uiso calc U R 1
H H4C 0.3585 0.072 0.4458 0.054 Uiso calc U R 1
N N4 0.19974(13) 0.64661(9) 0.33560(4) 0.02061(17) Uani d . . 1
O O4 0.23233(13) 0.61343(9) 0.63962(4) 0.02976(18) Uani d . . 1
C C5 -0.18965(17) 0.03608(11) 0.30799(5) 0.0237(2) Uani d . . 1
H H5A -0.122 0 0.2678 0.028 Uiso calc U R 1
H H5B -0.2621 0.1307 0.2929 0.028 Uiso calc U R 1
N N5 0.24791(13) 0.53792(9) 0.58637(4) 0.01948(17) Uani d . . 1
C C6 -0.34751(17) -0.07712(12) 0.32433(6) 0.0294(2) Uani d . . 1
H H6A -0.2777 -0.1731 0.3352 0.044 Uiso calc U R 1
H H6B -0.4588 -0.0878 0.2825 0.044 Uiso calc U R 1
H H6C -0.4086 -0.044 0.3659 0.044 Uiso calc U R 1
N N6 -0.02612(12) 0.06248(9) 0.37277(4) 0.01627(16) Uani d . D 1
H H2N -0.0847(18) 0.1109(13) 0.4062(6) 0.02 Uiso d U D 1
H H1N 0.0185(18) -0.0261(12) 0.3916(6) 0.02 Uiso d U D 1

loop_
_atom_site_aniso_label
_atom_site_aniso_U_11
_atom_site_aniso_U_22
_atom_site_aniso_U_33
_atom_site_aniso_U_12
_atom_site_aniso_U_13
_atom_site_aniso_U_23
C1 0.0173(4) 0.0164(4) 0.0154(4) -0.0013(3) 0.0032(3) -0.0007(3)
N1 0.0188(4) 0.0152(4) 0.0178(4) -0.0009(3) 0.0028(3) -0.0002(3)
O1 0.0477(5) 0.0246(4) 0.0224(4) 0.0029(3) 0.0103(3) -0.0060(3)
C2 0.0161(4) 0.0155(4) 0.0160(4) -0.0016(3) 0.0018(3) 0.0012(3)
N2 0.0194(4) 0.0162(4) 0.0156(3) -0.0003(3) 0.0023(3) 0.0007(3)
O2 0.0417(4) 0.0298(4) 0.0198(3) 0.0070(3) 0.0074(3) 0.0074(3)
C3 0.0252(5) 0.0210(5) 0.0376(6) -0.0013(4) 0.0111(4) 0.0065(4)
N3 0.0197(4) 0.0165(4) 0.0152(3) -0.0001(3) 0.0022(3) 0.0004(3)
O3 0.0337(4) 0.0173(3) 0.0281(4) -0.0004(3) 0.0029(3) 0.0068(3)
C4 0.0224(5) 0.0246(5) 0.0588(8) -0.0034(4) 0.0011(5) -0.0121(5)
N4 0.0241(4) 0.0214(4) 0.0167(4) -0.0014(3) 0.0048(3) -0.0003(3)
O4 0.0425(4) 0.0301(4) 0.0165(3) 0.0047(3) 0.0045(3) 0.0002(3)
C5 0.0317(5) 0.0203(5) 0.0163(4) 0.0023(4) -0.0046(4) -0.0003(3)
N5 0.0199(4) 0.0196(4) 0.0186(4) -0.0014(3) 0.0018(3) 0.0028(3)
C6 0.0232(5) 0.0275(5) 0.0344(6) -0.0005(4) -0.0038(4) -0.0048(4)
N6 0.0202(4) 0.0143(3) 0.0142(3) 0.0010(3) 0.0026(3) 0.0003(3)

loop_
_atom_type_symbol
_atom_type_description
_atom_type_scat_dispersion_real
_atom_type_scat_dispersion_imag
_atom_type_scat_source
C C 0.0033 0.0016 'International Tables Vol C Tables 4.2.6.8 and 6.1.1.4'
H H 0.0000 0.0000 'International Tables Vol C Tables 4.2.6.8 and 6.1.1.4'
N N 0.0061 0.0033 'International Tables Vol C Tables 4.2.6.8 and 6.1.1.4'
O O 0.0106 0.0060 'International Tables Vol C Tables 4.2.6.8 and 6.1.1.4'

loop_
_geom_angle_atom_site_label_1
_geom_angle_atom_site_label_2
_geom_angle_atom_site_label_3
_geom_angle
N1 C1 N2 117.28(8)
N1 C1 N4 121.96(8)
N2 C1 N4 120.76(8)
C1 N1 C2 97.60(7)
N1 C2 N3 117.22(8)
N1 C2 N5 122.09(8)
N3 C2 N5 120.68(8)
C1 N2 N3 103.92(7)
N6 C3 C4 110.51(9)
N6 C3 H3A 109.5
C4 C3 H3A 109.5
N6 C3 H3B 109.5
C4 C3 H3B 109.5
H3A C3 H3B 108.1
C2 N3 N2 103.97(7)
C3 C4 H4A 109.5
C3 C4 H4B 109.5
H4A C4 H4B 109.5
C3 C4 H4C 109.5
H4A C4 H4C 109.5
H4B C4 H4C 109.5
O1 N4 O2 125.04(8)
O1 N4 C1 117.69(8)
O2 N4 C1 117.27(8)
N6 C5 C6 110.58(8)
N6 C5 H5A 109.5
C6 C5 H5A 109.5
N6 C5 H5B 109.5
C6 C5 H5B 109.5
H5A C5 H5B 108.1
O3 N5 O4 124.89(8)
O3 N5 C2 118.05(8)
O4 N5 C2 117.06(8)
C5 C6 H6A 109.5
C5 C6 H6B 109.5
H6A C6 H6B 109.5
C5 C6 H6C 109.5
H6A C6 H6C 109.5
H6B C6 H6C 109.5
C3 N6 C5 113.71(8)
C3 N6 H2N 109.1(8)
C5 N6 H2N 109.0(8)
C3 N6 H1N 109.0(8)
C5 N6 H1N 108.6(8)
H2N N6 H1N 107.2(11)

loop_
_geom_bond_atom_site_label_1
_geom_bond_atom_site_label_2
_geom_bond_distance
C1 N1 1.3308(12)
C1 N2 1.3349(12)
C1 N4 1.4513(11)
N1 C2 1.3319(12)
O1 N4 1.2259(11)
C2 N3 1.3346(12)
C2 N5 1.4516(11)
N2 N3 1.3602(11)
O2 N4 1.2317(11)
C3 N6 1.4941(12)
C3 C4 1.5103(16)
C3 H3A 0.99
C3 H3B 0.99
O3 N5 1.2228(11)
C4 H4A 0.98
C4 H4B 0.98
C4 H4C 0.98
O4 N5 1.2294(11)
C5 N6 1.4952(12)
C5 C6 1.5092(15)
C5 H5A 0.99
C5 H5B 0.99
C6 H6A 0.98
C6 H6B 0.98
C6 H6C 0.98
N6 H2N 0.900(11)
N6 H1N 0.900(11)

loop_
_geom_torsion_atom_site_label_1
_geom_torsion_atom_site_label_2
_geom_torsion_atom_site_label_3
_geom_torsion_atom_site_label_4
_geom_torsion
N2 C1 N1 C2 -0.22(10)
N4 C1 N1 C2 -179.34(8)
C1 N1 C2 N3 0.07(10)
C1 N1 C2 N5 179.68(8)
N1 C1 N2 N3 0.29(11)
N4 C1 N2 N3 179.42(8)
N1 C2 N3 N2 0.09(10)
N5 C2 N3 N2 -179.53(8)
C1 N2 N3 C2 -0.21(9)
N1 C1 N4 O1 -5.46(13)
N2 C1 N4 O1 175.46(9)
N1 C1 N4 O2 174.24(9)
N2 C1 N4 O2 -4.85(13)
N1 C2 N5 O3 -4.36(13)
N3 C2 N5 O3 175.25(8)
N1 C2 N5 O4 176.46(8)
N3 C2 N5 O4 -3.93(13)
C4 C3 N6 C5 -179.28(8)
C6 C5 N6 C3 168.42(8)
